data_4086335
loop_
_publ_author_name
'Chu, Terry'
'Boyko, Yaroslav'
'Korobkov, Ilia'
'Nikonov, Georgii I.'

_publ_section_title
;
 Transition Metal-like Oxidative Addition of C--F and C--O Bonds to an
 Aluminum(I) Center
;
_journal_issue 22
_journal_name_full Organometallics
_journal_page_first 5363
_journal_paper_doi 10.1021/acs.organomet.5b00793
_journal_volume 34
_journal_year 2015
_chemical_formula_sum 'C34 H51.5 Al F N2'
_chemical_formula_weight 534.25
_chemical_name_systematic
; 
 ? 
;
_space_group_crystal_system monoclinic
_space_group_IT_number 14
_space_group_name_Hall '-P 2ybc'
_space_group_name_H-M_alt 'P 1 21/c 1'
_symmetry_space_group_name_Hall '-P 2ybc'
_symmetry_space_group_name_H-M 'P 1 21/c 1'
_atom_sites_solution_hydrogens geom
_audit_creation_method SHELXL-2013
_cell_angle_alpha 90
_cell_angle_beta 98.8140(15)
_cell_angle_gamma 90
_cell_formula_units_Z 4
_cell_length_a 13.8480(4)
_cell_length_b 14.7791(4)
_cell_length_c 16.4335(5)
_cell_measurement_reflns_used 8069
_cell_measurement_temperature 200(2)
_cell_measurement_theta_max 28.13
_cell_measurement_theta_min 2.51
_cell_volume 3323.58(17)
_computing_cell_refinement 'APEX II, Bruker (2009)'
_computing_data_collection 'APEX II, Bruker (2009)'
_computing_data_reduction 'XPREP, Bruker (2009)'
_computing_molecular_graphics 'SHELXTL, Bruker (2004)'
_computing_publication_material 'SHELXTL, Bruker (2004)'
_computing_structure_refinement 'SHELXL-2013 (Sheldrick, 2013)'
_computing_structure_solution 'SHELXS-03 (Sheldrick, 2003)'
_diffrn_ambient_temperature 200(2)
_diffrn_measured_fraction_theta_full 0.992
_diffrn_measured_fraction_theta_max 0.984
_diffrn_measurement_device_type 'Bruker APEX-II CCD'
_diffrn_measurement_method '\f and \w scans'
_diffrn_radiation_type MoK\a
_diffrn_radiation_wavelength 0.71073
_diffrn_reflns_av_R_equivalents 0.0369
_diffrn_reflns_av_unetI/netI 0.0400
_diffrn_reflns_Laue_measured_fraction_full 0.992
_diffrn_reflns_Laue_measured_fraction_max 0.984
_diffrn_reflns_limit_h_max 17
_diffrn_reflns_limit_h_min -18
_diffrn_reflns_limit_k_max 19
_diffrn_reflns_limit_k_min -12
_diffrn_reflns_limit_l_max 21
_diffrn_reflns_limit_l_min -21
_diffrn_reflns_number 28943
_diffrn_reflns_point_group_measured_fraction_full 0.992
_diffrn_reflns_point_group_measured_fraction_max 0.984
_diffrn_reflns_theta_full 25.242
_diffrn_reflns_theta_max 28.334
_diffrn_reflns_theta_min 1.863
_exptl_absorpt_coefficient_mu 0.089
_exptl_absorpt_correction_T_max 0.7457
_exptl_absorpt_correction_T_min 0.6720
_exptl_absorpt_correction_type multi-scan
_exptl_absorpt_process_details 'SADABS, Bruker (2003)'
_exptl_crystal_colour colourless
_exptl_crystal_density_diffrn 1.068
_exptl_crystal_density_meas ?
_exptl_crystal_description block
_exptl_crystal_F_000 1166
_exptl_crystal_size_max 0.240
_exptl_crystal_size_mid 0.220
_exptl_crystal_size_min 0.190
_refine_diff_density_max 0.329
_refine_diff_density_min -0.213
_refine_diff_density_rms 0.041
_refine_ls_extinction_method none
_refine_ls_goodness_of_fit_ref 1.007
_refine_ls_hydrogen_treatment constr
_refine_ls_matrix_type full
_refine_ls_number_parameters 363
_refine_ls_number_reflns 8152
_refine_ls_number_restraints 76
_refine_ls_restrained_S_all 1.031
_refine_ls_R_factor_all 0.0781
_refine_ls_R_factor_gt 0.0494
_refine_ls_shift/su_max 0.001
_refine_ls_shift/su_mean 0.000
_refine_ls_structure_factor_coef Fsqd
_refine_ls_weighting_details 'w=1/[\s^2^(Fo^2^)+(0.0693P)^2^+0.6222P] where P=(Fo^2^+2Fc^2^)/3'
_refine_ls_weighting_scheme calc
_refine_ls_wR_factor_gt 0.1203
_refine_ls_wR_factor_ref 0.1374
_reflns_Friedel_coverage 0.000
_reflns_number_gt 5782
_reflns_number_total 8152
_reflns_threshold_expression 'I > 2\s(I)'
_cod_data_source_file om5b00793_si_002.cif
_cod_data_source_block gn046
_cod_depositor_comments
;
The following automatic conversions were performed:

'_exptl_crystal_density_meas' value 'n/a' was changed to '?' - the
value is perceived as not measured.

Automatic conversion script
Id: cif_fix_values 3271 2015-04-21 07:52:19Z andrius 

 Adding full bibliography for 4086334--4086337.cif.
;
_cod_original_formula_sum 'C34 H51.50 Al F N2'
_cod_database_code 4086335
_shelx_space_group_comment
; 
The symmetry employed for this shelxl refinement is uniquely defined 
by the following loop, which should always be used as a source of 
symmetry information in preference to the above space-group names. 
They are only intended as comments. 
;
_shelx_estimated_absorpt_t_min 0.979
_shelx_estimated_absorpt_t_max 0.983
_shelxl_version_number 2013-4

loop_
_space_group_symop_operation_xyz
'x, y, z'
'-x, y+1/2, -z+1/2'
'-x, -y, -z'
'x, -y-1/2, z-1/2'

loop_
_atom_site_label
_atom_site_type_symbol
_atom_site_fract_x
_atom_site_fract_y
_atom_site_fract_z
_atom_site_U_iso_or_equiv
_atom_site_adp_type
_atom_site_occupancy
_atom_site_site_symmetry_order
_atom_site_calc_flag
_atom_site_refinement_flags_posn
_atom_site_refinement_flags_adp
_atom_site_refinement_flags_occupancy
_atom_site_disorder_assembly
_atom_site_disorder_group
Al1 Al 0.71742(3) 0.74035(3) 0.22010(3) 0.02803(12) Uani 1 1 d . . . . .
F1 F 0.68490(6) 0.78744(6) 0.30425(6) 0.0409(2) Uani 1 1 d . . . . .
N1 N 0.84704(8) 0.77821(8) 0.21441(7) 0.0283(3) Uani 1 1 d . . . . .
N2 N 0.74855(8) 0.61791(8) 0.24583(7) 0.0271(3) Uani 1 1 d . . . . .
C1 C 0.92328(10) 0.73628(10) 0.25854(8) 0.0290(3) Uani 1 1 d . . . . .
C2 C 0.91627(10) 0.65205(10) 0.29505(8) 0.0287(3) Uani 1 1 d . . . . .
H2A H 0.9722 0.6323 0.3316 0.034 Uiso 1 1 calc R U . . .
C3 C 0.83609(10) 0.59304(10) 0.28406(8) 0.0276(3) Uani 1 1 d . . . . .
C4 C 1.02242(11) 0.77987(12) 0.26899(11) 0.0424(4) Uani 1 1 d . . . . .
H4A H 1.0173 0.8427 0.2869 0.064 Uiso 1 1 calc R U . . .
H4B H 1.0476 0.7787 0.2164 0.064 Uiso 1 1 calc R U . . .
H4C H 1.0671 0.7466 0.3105 0.064 Uiso 1 1 calc R U . . .
C5 C 0.85229(11) 0.49835(10) 0.31691(10) 0.0365(3) Uani 1 1 d . . . . .
H5A H 0.8263 0.4549 0.2740 0.055 Uiso 1 1 calc R U . . .
H5B H 0.8187 0.4906 0.3648 0.055 Uiso 1 1 calc R U . . .
H5C H 0.9224 0.4878 0.3334 0.055 Uiso 1 1 calc R U . . .
C6 C 0.86381(9) 0.85480(10) 0.16379(9) 0.0297(3) Uani 1 1 d . . . . .
C7 C 0.89132(11) 0.83864(11) 0.08627(9) 0.0357(3) Uani 1 1 d . . . . .
C8 C 0.90089(12) 0.91255(12) 0.03581(10) 0.0420(4) Uani 1 1 d . . . . .
H8A H 0.9197 0.9029 -0.0167 0.050 Uiso 1 1 calc R U . . .
C9 C 0.88374(12) 0.99935(12) 0.06030(10) 0.0424(4) Uani 1 1 d . . . . .
H9A H 0.8900 1.0489 0.0247 0.051 Uiso 1 1 calc R U . . .
C10 C 0.85743(11) 1.01403(11) 0.13670(10) 0.0393(4) Uani 1 1 d . . . . .
H10A H 0.8456 1.0741 0.1532 0.047 Uiso 1 1 calc R U . . .
C11 C 0.84778(10) 0.94256(11) 0.19048(9) 0.0335(3) Uani 1 1 d . . . . .
C12 C 0.90905(14) 0.74452(12) 0.05490(10) 0.0472(4) Uani 1 1 d . . . . .
H12A H 0.9015 0.7002 0.0995 0.057 Uiso 1 1 calc R U . . .
C13 C 1.01160(17) 0.73418(16) 0.03325(15) 0.0702(6) Uani 1 1 d . . . . .
H13A H 1.0599 0.7487 0.0815 0.105 Uiso 1 1 calc R U . . .
H13B H 1.0197 0.7755 -0.0119 0.105 Uiso 1 1 calc R U . . .
H13C H 1.0212 0.6717 0.0162 0.105 Uiso 1 1 calc R U . . .
C14 C 0.83355(16) 0.72155(15) -0.02024(12) 0.0596(5) Uani 1 1 d . . . . .
H14A H 0.7677 0.7273 -0.0059 0.089 Uiso 1 1 calc R U . . .
H14B H 0.8438 0.6593 -0.0377 0.089 Uiso 1 1 calc R U . . .
H14C H 0.8408 0.7633 -0.0653 0.089 Uiso 1 1 calc R U . . .
C15 C 0.82067(13) 0.96296(12) 0.27433(10) 0.0431(4) Uani 1 1 d . . . . .
H15A H 0.8142 0.9037 0.3024 0.052 Uiso 1 1 calc R U . . .
C16 C 0.90007(19) 1.01657(18) 0.32762(13) 0.0761(7) Uani 1 1 d . . . . .
H16A H 0.9622 0.9840 0.3316 0.114 Uiso 1 1 calc R U . . .
H16B H 0.8826 1.0242 0.3828 0.114 Uiso 1 1 calc R U . . .
H16C H 0.9066 1.0761 0.3028 0.114 Uiso 1 1 calc R U . . .
C17 C 0.72294(18) 1.01022(19) 0.26715(16) 0.0820(8) Uani 1 1 d . . . . .
H17A H 0.6733 0.9740 0.2328 0.123 Uiso 1 1 calc R U . . .
H17B H 0.7275 1.0699 0.2419 0.123 Uiso 1 1 calc R U . . .
H17C H 0.7047 1.0175 0.3221 0.123 Uiso 1 1 calc R U . . .
C18 C 0.67204(10) 0.55057(10) 0.23025(9) 0.0297(3) Uani 1 1 d . . . . .
C19 C 0.65700(11) 0.50726(11) 0.15359(10) 0.0367(3) Uani 1 1 d . . . . .
C20 C 0.58364(13) 0.44246(12) 0.13962(11) 0.0485(4) Uani 1 1 d . . . . .
H20A H 0.5731 0.4112 0.0885 0.058 Uiso 1 1 calc R U . . .
C21 C 0.52597(13) 0.42266(13) 0.19852(12) 0.0533(5) Uani 1 1 d . . . . .
H21A H 0.4761 0.3781 0.1879 0.064 Uiso 1 1 calc R U . . .
C22 C 0.54068(12) 0.46741(12) 0.27243(11) 0.0468(4) Uani 1 1 d . . . . .
H22A H 0.5004 0.4533 0.3125 0.056 Uiso 1 1 calc R U . . .
C23 C 0.61301(11) 0.53287(10) 0.29034(10) 0.0351(3) Uani 1 1 d . . . . .
C24 C 0.71692(13) 0.53045(14) 0.08644(10) 0.0479(4) Uani 1 1 d . . . . .
H24A H 0.7465 0.5914 0.0997 0.057 Uiso 1 1 calc R U . . .
C25 C 0.65403(16) 0.53737(17) 0.00181(11) 0.0648(6) Uani 1 1 d . . . . .
H25A H 0.6955 0.5525 -0.0395 0.097 Uiso 1 1 calc R U . . .
H25B H 0.6047 0.5847 0.0029 0.097 Uiso 1 1 calc R U . . .
H25C H 0.6215 0.4793 -0.0122 0.097 Uiso 1 1 calc R U . . .
C26 C 0.80035(18) 0.4647(2) 0.08384(15) 0.0887(9) Uani 1 1 d . . . . .
H26A H 0.8402 0.4611 0.1384 0.133 Uiso 1 1 calc R U . . .
H26B H 0.8409 0.4857 0.0437 0.133 Uiso 1 1 calc R U . . .
H26C H 0.7739 0.4047 0.0677 0.133 Uiso 1 1 calc R U . . .
C27 C 0.62354(12) 0.58373(12) 0.37156(10) 0.0424(4) Uani 1 1 d . . . . .
H27A H 0.6839 0.6217 0.3759 0.051 Uiso 1 1 calc R U . . .
C28 C 0.53696(16) 0.64688(15) 0.37306(14) 0.0631(6) Uani 1 1 d . . . . .
H28A H 0.5308 0.6873 0.3253 0.095 Uiso 1 1 calc R U . . .
H28B H 0.5473 0.6829 0.4237 0.095 Uiso 1 1 calc R U . . .
H28C H 0.4771 0.6111 0.3711 0.095 Uiso 1 1 calc R U . . .
C29 C 0.63428(16) 0.52081(14) 0.44608(11) 0.0569(5) Uani 1 1 d . . . . .
H29A H 0.6904 0.4807 0.4449 0.085 Uiso 1 1 calc R U . . .
H29B H 0.5748 0.4845 0.4444 0.085 Uiso 1 1 calc R U . . .
H29C H 0.6445 0.5569 0.4967 0.085 Uiso 1 1 calc R U . . .
C30 C 0.61780(11) 0.76250(11) 0.12315(10) 0.0376(4) Uani 1 1 d . . . . .
H30A H 0.6171 0.8278 0.1098 0.045 Uiso 1 1 calc R U . . .
H30B H 0.6363 0.7293 0.0755 0.045 Uiso 1 1 calc R U . . .
C31 C 0.51462(12) 0.73359(13) 0.13521(12) 0.0461(4) Uani 1 1 d . U . . .
H31A H 0.5140 0.6674 0.1444 0.055 Uiso 1 1 calc R U . . .
H31B H 0.4979 0.7634 0.1852 0.055 Uiso 1 1 calc R U . . .
C32 C 0.43785(14) 0.75688(14) 0.06298(16) 0.0678(6) Uani 1 1 d D U . . .
H32A H 0.4494 0.7241 0.0128 0.081 Uiso 0.5 1 calc R U P A 1
H32B H 0.4366 0.8227 0.0518 0.081 Uiso 0.5 1 calc R U P A 1
H32C H 0.4480 0.8217 0.0515 0.081 Uiso 0.5 1 calc R U P B 2
H32D H 0.4563 0.7231 0.0157 0.081 Uiso 0.5 1 calc R U P B 2
C33 C 0.3342(4) 0.7230(5) 0.0936(4) 0.0717(18) Uani 0.5 1 d D U P C 1
H33A H 0.2973 0.6759 0.0643 0.086 Uiso 0.5 1 calc R U P C 1
C34 C 0.2979(3) 0.7651(3) 0.1665(4) 0.0836(15) Uani 0.5 1 d D U P C 1
H34A H 0.2361 0.7365 0.1744 0.125 Uiso 0.5 1 calc R U P C 1
H34B H 0.2874 0.8300 0.1566 0.125 Uiso 0.5 1 calc R U P C 1
H34C H 0.3464 0.7562 0.2159 0.125 Uiso 0.5 1 calc R U P C 1
C33' C 0.3336(4) 0.7457(5) 0.0572(4) 0.0658(17) Uani 0.5 1 d D U P C 2
H33B H 0.3121 0.7801 0.1029 0.079 Uiso 0.5 1 calc R U P C 2
H33C H 0.3205 0.6810 0.0664 0.079 Uiso 0.5 1 calc R U P C 2
C34' C 0.2706(3) 0.7743(3) -0.0215(3) 0.0808(15) Uani 0.5 1 d D U P C 2
H34D H 0.2018 0.7634 -0.0171 0.121 Uiso 0.5 1 calc R U P C 2
H34E H 0.2884 0.7392 -0.0676 0.121 Uiso 0.5 1 calc R U P C 2
H34F H 0.2806 0.8388 -0.0311 0.121 Uiso 0.5 1 calc R U P C 2

loop_
_atom_site_aniso_label
_atom_site_aniso_U_11
_atom_site_aniso_U_22
_atom_site_aniso_U_33
_atom_site_aniso_U_23
_atom_site_aniso_U_13
_atom_site_aniso_U_12
Al1 0.0243(2) 0.0271(2) 0.0323(2) 0.00448(18) 0.00297(16) 0.00029(16)
F1 0.0425(5) 0.0352(5) 0.0478(5) -0.0017(4) 0.0160(4) 0.0019(4)
N1 0.0277(6) 0.0303(7) 0.0267(6) 0.0033(5) 0.0035(4) -0.0022(5)
N2 0.0258(5) 0.0271(6) 0.0273(6) -0.0006(5) 0.0013(4) -0.0013(5)
C1 0.0260(6) 0.0349(8) 0.0259(7) -0.0016(6) 0.0032(5) -0.0022(6)
C2 0.0259(6) 0.0327(8) 0.0263(7) 0.0009(6) 0.0001(5) 0.0015(5)
C3 0.0298(7) 0.0275(8) 0.0253(7) -0.0014(6) 0.0039(5) 0.0029(5)
C4 0.0298(8) 0.0459(10) 0.0491(10) 0.0083(8) -0.0014(7) -0.0078(7)
C5 0.0371(8) 0.0286(8) 0.0414(9) 0.0024(7) -0.0017(6) 0.0027(6)
C6 0.0244(6) 0.0333(8) 0.0304(7) 0.0073(6) 0.0008(5) -0.0035(6)
C7 0.0342(7) 0.0404(9) 0.0320(7) 0.0056(7) 0.0030(6) -0.0024(6)
C8 0.0429(9) 0.0499(11) 0.0329(8) 0.0108(7) 0.0048(7) -0.0042(7)
C9 0.0410(9) 0.0425(10) 0.0417(9) 0.0163(7) -0.0008(7) -0.0096(7)
C10 0.0351(8) 0.0323(9) 0.0482(9) 0.0067(7) -0.0010(7) -0.0066(6)
C11 0.0271(7) 0.0348(9) 0.0375(8) 0.0025(7) 0.0017(6) -0.0066(6)
C12 0.0666(11) 0.0443(10) 0.0333(8) 0.0052(7) 0.0162(8) 0.0037(8)
C13 0.0683(14) 0.0793(16) 0.0648(13) -0.0030(12) 0.0164(11) 0.0240(12)
C14 0.0773(14) 0.0581(13) 0.0457(10) -0.0085(9) 0.0166(10) -0.0129(10)
C15 0.0524(10) 0.0336(9) 0.0460(9) -0.0026(7) 0.0162(7) -0.0078(7)
C16 0.0924(17) 0.0888(18) 0.0486(12) -0.0234(12) 0.0160(11) -0.0336(14)
C17 0.0715(15) 0.097(2) 0.0862(17) 0.0044(14) 0.0386(13) 0.0218(14)
C18 0.0271(7) 0.0233(7) 0.0367(8) 0.0009(6) -0.0015(5) 0.0002(5)
C19 0.0335(7) 0.0343(9) 0.0391(8) -0.0047(7) -0.0041(6) 0.0006(6)
C20 0.0460(9) 0.0412(10) 0.0531(10) -0.0111(8) -0.0085(8) -0.0074(8)
C21 0.0458(10) 0.0434(11) 0.0661(12) -0.0002(9) -0.0061(9) -0.0188(8)
C22 0.0393(9) 0.0448(10) 0.0559(11) 0.0056(9) 0.0057(8) -0.0129(7)
C23 0.0329(7) 0.0294(8) 0.0420(8) 0.0037(7) 0.0025(6) -0.0022(6)
C24 0.0433(9) 0.0610(12) 0.0381(9) -0.0161(8) 0.0024(7) -0.0060(8)
C25 0.0674(13) 0.0831(16) 0.0407(10) -0.0108(10) -0.0021(9) -0.0128(11)
C26 0.0670(15) 0.135(3) 0.0666(15) -0.0140(15) 0.0168(12) 0.0312(15)
C27 0.0450(9) 0.0412(10) 0.0433(9) -0.0003(7) 0.0143(7) -0.0098(7)
C28 0.0730(14) 0.0533(13) 0.0687(13) -0.0008(10) 0.0292(11) 0.0048(10)
C29 0.0669(12) 0.0622(13) 0.0423(10) 0.0077(9) 0.0106(9) -0.0114(10)
C30 0.0322(7) 0.0370(9) 0.0415(9) 0.0062(7) -0.0008(6) 0.0003(6)
C31 0.0348(8) 0.0429(10) 0.0587(11) 0.0010(8) 0.0007(7) 0.0016(7)
C32 0.0452(10) 0.0501(12) 0.0974(17) -0.0101(11) -0.0237(10) 0.0089(9)
C33 0.035(2) 0.080(5) 0.094(5) -0.019(3) -0.012(3) 0.002(2)
C34 0.043(2) 0.079(3) 0.132(4) -0.018(3) 0.023(3) -0.004(2)
C33' 0.039(2) 0.058(4) 0.091(4) -0.003(3) -0.017(3) 0.007(2)
C34' 0.042(2) 0.066(3) 0.121(4) -0.004(3) -0.027(2) 0.0018(19)

loop_
_atom_type_symbol
_atom_type_description
_atom_type_scat_dispersion_real
_atom_type_scat_dispersion_imag
_atom_type_scat_source
C C 0.0033 0.0016 'International Tables Vol C Tables 4.2.6.8 and 6.1.1.4'
H H 0.0000 0.0000 'International Tables Vol C Tables 4.2.6.8 and 6.1.1.4'
N N 0.0061 0.0033 'International Tables Vol C Tables 4.2.6.8 and 6.1.1.4'
F F 0.0171 0.0103 'International Tables Vol C Tables 4.2.6.8 and 6.1.1.4'
Al Al 0.0645 0.0514 'International Tables Vol C Tables 4.2.6.8 and 6.1.1.4'

loop_
_geom_angle_atom_site_label_1
_geom_angle_atom_site_label_2
_geom_angle_atom_site_label_3
_geom_angle
F1 Al1 N2 107.12(5)
F1 Al1 N1 107.18(5)
N2 Al1 N1 96.21(5)
F1 Al1 C30 110.87(6)
N2 Al1 C30 116.56(6)
N1 Al1 C30 117.53(6)
C1 N1 C6 119.47(11)
C1 N1 Al1 120.72(9)
C6 N1 Al1 119.78(9)
C3 N2 C18 118.91(12)
C3 N2 Al1 122.00(10)
C18 N2 Al1 118.83(9)
N1 C1 C2 123.14(13)
N1 C1 C4 119.65(13)
C2 C1 C4 117.20(13)
C1 C2 C3 127.39(13)
N2 C3 C2 122.42(13)
N2 C3 C5 120.13(13)
C2 C3 C5 117.45(12)
C11 C6 C7 121.36(13)
C11 C6 N1 119.95(12)
C7 C6 N1 118.61(13)
C8 C7 C6 118.12(15)
C8 C7 C12 118.87(14)
C6 C7 C12 123.00(14)
C9 C8 C7 121.45(15)
C8 C9 C10 119.68(15)
C9 C10 C11 121.47(16)
C10 C11 C6 117.90(14)
C10 C11 C15 119.13(15)
C6 C11 C15 122.97(14)
C7 C12 C13 112.13(16)
C7 C12 C14 110.60(16)
C13 C12 C14 109.61(16)
C17 C15 C11 111.42(16)
C17 C15 C16 111.37(19)
C11 C15 C16 111.73(14)
C23 C18 C19 121.81(14)
C23 C18 N2 119.64(13)
C19 C18 N2 118.51(13)
C20 C19 C18 117.90(15)
C20 C19 C24 120.18(15)
C18 C19 C24 121.91(14)
C21 C20 C19 121.21(16)
C22 C21 C20 119.79(16)
C21 C22 C23 121.84(16)
C22 C23 C18 117.39(15)
C22 C23 C27 119.94(14)
C18 C23 C27 122.65(13)
C26 C24 C19 112.31(18)
C26 C24 C25 110.37(17)
C19 C24 C25 112.22(15)
C23 C27 C28 110.35(15)
C23 C27 C29 112.81(15)
C28 C27 C29 109.91(15)
C31 C30 Al1 113.60(11)
C32 C31 C30 113.17(16)
C33' C32 C31 127.2(3)
C31 C32 C33 103.2(3)
C34 C33 C32 121.6(5)
C32 C33' C34' 117.9(5)

loop_
_geom_bond_atom_site_label_1
_geom_bond_atom_site_label_2
_geom_bond_distance
Al1 F1 1.6703(10)
Al1 N2 1.8930(13)
Al1 N1 1.8961(12)
Al1 C30 1.9686(16)
N1 C1 1.3379(18)
N1 C6 1.4443(18)
N2 C3 1.3290(17)
N2 C18 1.4475(17)
C1 C2 1.392(2)
C1 C4 1.5024(19)
C2 C3 1.4016(19)
C3 C5 1.504(2)
C6 C11 1.398(2)
C6 C7 1.405(2)
C7 C8 1.390(2)
C7 C12 1.516(2)
C8 C9 1.376(2)
C9 C10 1.377(2)
C10 C11 1.397(2)
C11 C15 1.513(2)
C12 C13 1.524(3)
C12 C14 1.529(3)
C15 C17 1.512(3)
C15 C16 1.519(3)
C18 C23 1.400(2)
C18 C19 1.400(2)
C19 C20 1.389(2)
C19 C24 1.518(2)
C20 C21 1.377(3)
C21 C22 1.370(3)
C22 C23 1.391(2)
C23 C27 1.519(2)
C24 C26 1.516(3)
C24 C25 1.527(3)
C27 C28 1.523(3)
C27 C29 1.527(2)
C30 C31 1.533(2)
C31 C32 1.507(3)
C32 C33' 1.441(6)
C32 C33 1.669(7)
C33 C34 1.502(8)
C33' C34' 1.506(7)

loop_
_geom_torsion_atom_site_label_1
_geom_torsion_atom_site_label_2
_geom_torsion_atom_site_label_3
_geom_torsion_atom_site_label_4
_geom_torsion
F1 Al1 N1 C1 81.86(12)
N2 Al1 N1 C1 -28.23(12)
C30 Al1 N1 C1 -152.56(11)
F1 Al1 N1 C6 -96.31(11)
N2 Al1 N1 C6 153.59(11)
C30 Al1 N1 C6 29.26(13)
F1 Al1 N2 C3 -83.62(11)
N1 Al1 N2 C3 26.52(11)
C30 Al1 N2 C3 151.57(10)
F1 Al1 N2 C18 90.54(10)
N1 Al1 N2 C18 -159.32(10)
C30 Al1 N2 C18 -34.27(12)
C6 N1 C1 C2 -166.30(13)
Al1 N1 C1 C2 15.52(19)
C6 N1 C1 C4 12.6(2)
Al1 N1 C1 C4 -165.59(11)
N1 C1 C2 C3 8.9(2)
C4 C1 C2 C3 -170.00(14)
C18 N2 C3 C2 174.29(12)
Al1 N2 C3 C2 -11.55(18)
C18 N2 C3 C5 -5.25(19)
Al1 N2 C3 C5 168.91(10)
C1 C2 C3 N2 -11.2(2)
C1 C2 C3 C5 168.31(14)
C1 N1 C6 C11 -102.57(16)
Al1 N1 C6 C11 75.63(15)
C1 N1 C6 C7 80.68(17)
Al1 N1 C6 C7 -101.13(13)
C11 C6 C7 C8 -0.9(2)
N1 C6 C7 C8 175.77(13)
C11 C6 C7 C12 -179.78(14)
N1 C6 C7 C12 -3.1(2)
C6 C7 C8 C9 -0.2(2)
C12 C7 C8 C9 178.64(16)
C7 C8 C9 C10 0.7(2)
C8 C9 C10 C11 0.1(2)
C9 C10 C11 C6 -1.2(2)
C9 C10 C11 C15 178.77(14)
C7 C6 C11 C10 1.7(2)
N1 C6 C11 C10 -175.00(12)
C7 C6 C11 C15 -178.36(14)
N1 C6 C11 C15 5.0(2)
C8 C7 C12 C13 58.8(2)
C6 C7 C12 C13 -122.34(17)
C8 C7 C12 C14 -63.8(2)
C6 C7 C12 C14 114.98(17)
C10 C11 C15 C17 60.1(2)
C6 C11 C15 C17 -119.87(19)
C10 C11 C15 C16 -65.2(2)
C6 C11 C15 C16 114.85(19)
C3 N2 C18 C23 87.34(16)
Al1 N2 C18 C23 -87.00(14)
C3 N2 C18 C19 -95.02(16)
Al1 N2 C18 C19 90.63(14)
C23 C18 C19 C20 -2.7(2)
N2 C18 C19 C20 179.69(14)
C23 C18 C19 C24 176.23(15)
N2 C18 C19 C24 -1.4(2)
C18 C19 C20 C21 1.4(3)
C24 C19 C20 C21 -177.59(17)
C19 C20 C21 C22 0.0(3)
C20 C21 C22 C23 -0.2(3)
C21 C22 C23 C18 -1.1(3)
C21 C22 C23 C27 177.19(17)
C19 C18 C23 C22 2.6(2)
N2 C18 C23 C22 -179.86(14)
C19 C18 C23 C27 -175.67(14)
N2 C18 C23 C27 1.9(2)
C20 C19 C24 C26 -83.1(2)
C18 C19 C24 C26 98.0(2)
C20 C19 C24 C25 42.0(2)
C18 C19 C24 C25 -136.97(17)
C22 C23 C27 C28 -69.3(2)
C18 C23 C27 C28 108.90(17)
C22 C23 C27 C29 54.1(2)
C18 C23 C27 C29 -127.73(17)
Al1 C30 C31 C32 175.90(13)
C30 C31 C32 C33' -174.7(4)
C30 C31 C32 C33 -177.5(3)
C33' C32 C33 C34 -111.0(16)
C31 C32 C33 C34 63.4(5)
C31 C32 C33' C34' 179.7(4)
C33 C32 C33' C34' -173.4(18)
